data_1540430
loop_
_publ_author_name
'Sarma, Debajit'
'Malliakas, Christos D.'
'Subrahmanyam, K. S.'
'Islam, Saiful M.'
'Kanatzidis, Mercouri G.'

_publ_section_title
;
 K2xSn4&#x2212;xS8&#x2212;x(x = 0.65--1): a new metal sulfide for rapid
 and selective removal of Cs+, Sr2+and UO22+ions
;
_journal_issue 2
_journal_name_full 'Chem. Sci.'
_journal_page_first 1121
_journal_paper_doi 10.1039/C5SC03040D
_journal_volume 7
_journal_year 2016
_chemical_formula_sum 'K1.92 S7.04 Sn3.04'
_chemical_formula_weight 661.31
_chemical_name_systematic
;
 ?
;
_space_group_crystal_system monoclinic
_space_group_IT_number 14
_space_group_name_Hall '-P 2ybc'
_space_group_name_H-M_alt 'P 1 21/c 1'
_symmetry_space_group_name_Hall '-P 2ybc'
_symmetry_space_group_name_H-M 'P 1 21/c 1'
_audit_creation_method SHELXL
_cell_angle_alpha 90
_cell_angle_beta 98.100(15)
_cell_angle_gamma 90
_cell_formula_units_Z 4
_cell_length_a 13.092(3)
_cell_length_b 16.882(2)
_cell_length_c 7.3748(13)
_cell_measurement_temperature 293(2)
_cell_volume 1613.7(5)
_computing_structure_refinement 'SHELXL-2013 (Sheldrick, 2013)'
_diffrn_ambient_temperature 293(2)
_diffrn_detector 'image plate (34 cm diameter)'
_diffrn_detector_area_resol_mean 6.67
_diffrn_detector_type STOE
_diffrn_measured_fraction_theta_full 1.000
_diffrn_measured_fraction_theta_max 1.000
_diffrn_measurement_device '2-circle goniometer'
_diffrn_measurement_device_type 'STOE IPDS 2'
_diffrn_measurement_method 'rotation method'
_diffrn_radiation_collimation '0.5 mm diameter, monocapillary'
_diffrn_radiation_monochromator 'plane graphite'
_diffrn_radiation_polarisn_norm 0
_diffrn_radiation_type 'Mo K\a'
_diffrn_radiation_wavelength 0.71073
_diffrn_reflns_av_R_equivalents 0.0944
_diffrn_reflns_av_unetI/netI 0.0512
_diffrn_reflns_laue_measured_fraction_full 1.000
_diffrn_reflns_laue_measured_fraction_max 1.000
_diffrn_reflns_limit_h_max 19
_diffrn_reflns_limit_h_min -19
_diffrn_reflns_limit_k_max 25
_diffrn_reflns_limit_k_min -25
_diffrn_reflns_limit_l_max 11
_diffrn_reflns_limit_l_min -10
_diffrn_reflns_number 37136
_diffrn_reflns_point_group_measured_fraction_full 1.000
_diffrn_reflns_point_group_measured_fraction_max 1.000
_diffrn_reflns_theta_full 25.240
_diffrn_reflns_theta_max 32.010
_diffrn_reflns_theta_min 2.413
_diffrn_source 'sealed X-ray tube, 12 x 0.4 mm long-fine focus'
_diffrn_source_current 40
_diffrn_source_power 2.00
_diffrn_source_voltage 50
_exptl_absorpt_coefficient_mu 6.029
_exptl_absorpt_correction_T_max 0.754
_exptl_absorpt_correction_T_min 0.250
_exptl_absorpt_correction_type numerical
_exptl_absorpt_process_details X-Area
_exptl_crystal_colour yellow
_exptl_crystal_density_diffrn 2.722
_exptl_crystal_description block
_exptl_crystal_F_000 1204
_exptl_crystal_size_max 0.320
_exptl_crystal_size_mid 0.160
_exptl_crystal_size_min 0.050
_refine_diff_density_max 4.342
_refine_diff_density_min -2.783
_refine_diff_density_rms 0.409
_refine_ls_extinction_coef 0.0019(5)
_refine_ls_extinction_expression Fc^*^=kFc[1+0.001xFc^2^\l^3^/sin(2\q)]^-1/4^
_refine_ls_extinction_method SHELXL
_refine_ls_goodness_of_fit_ref 1.135
_refine_ls_hydrogen_treatment undef
_refine_ls_matrix_type full
_refine_ls_number_parameters 121
_refine_ls_number_reflns 5540
_refine_ls_number_restraints 1
_refine_ls_restrained_S_all 1.135
_refine_ls_R_factor_all 0.1410
_refine_ls_R_factor_gt 0.1063
_refine_ls_shift/su_max 0.063
_refine_ls_shift/su_mean 0.010
_refine_ls_structure_factor_coef Fsqd
_refine_ls_weighting_details 'w=1/[\s^2^(Fo^2^)+(0.1417P)^2^+21.5465P] where P=(Fo^2^+2Fc^2^)/3'
_refine_ls_weighting_scheme calc
_refine_ls_wR_factor_gt 0.2807
_refine_ls_wR_factor_ref 0.3100
_reflns_Friedel_coverage 0.000
_reflns_number_gt 3714
_reflns_number_total 5540
_reflns_threshold_expression 'I > 2\s(I)'
_cod_data_source_file c5sc03040d2.cif
_cod_data_source_block K2Sn3S7_supercell
_cod_depositor_comments 'Adding full bibliography for 1540429--1540430.cif.'
_cod_database_code 1540430
_shelx_space_group_comment
;
The symmetry employed for this shelxl refinement is uniquely defined
by the following loop, which should always be used as a source of
symmetry information in preference to the above space-group names.
They are only intended as comments.
;
_shelx_estimated_absorpt_t_min 0.249
_shelx_estimated_absorpt_t_max 0.753

loop_
_space_group_symop_operation_xyz
'x, y, z'
'-x, y+1/2, -z+1/2'
'-x, -y, -z'
'x, -y-1/2, z-1/2'

loop_
_atom_site_label
_atom_site_type_symbol
_atom_site_fract_x
_atom_site_fract_y
_atom_site_fract_z
_atom_site_U_iso_or_equiv
_atom_site_adp_type
_atom_site_occupancy
_atom_site_site_symmetry_order
_atom_site_calc_flag
_atom_site_refinement_flags_occupancy
Sn1 Sn 0.12644(7) 0.51425(8) 0.1577(2) 0.0310(3) Uani 1 1 d .
Sn2 Sn 0.12670(7) 0.51351(8) 0.65342(19) 0.0300(3) Uani 1 1 d .
Sn3 Sn 0.36902(10) 0.48174(9) -0.0319(4) 0.0340(4) Uani 0.730(4) 1 d P
Sn4 Sn 0.3634(3) 0.4812(4) 0.4634(13) 0.0734(19) Uani 0.311(5) 1 d P
S1 S -0.0543(3) 0.5785(2) 0.1033(6) 0.0291(7) Uani 1 1 d .
S2 S 0.2926(4) 0.4315(3) 0.2125(8) 0.0382(11) Uani 1 1 d .
S3 S 0.2930(4) 0.4338(4) 0.6886(10) 0.0478(14) Uani 1 1 d .
S4 S 0.1865(3) 0.6046(2) 0.4258(8) 0.0338(7) Uani 1 1 d .
S5 S 0.1950(3) 0.5996(2) -0.0756(8) 0.0412(9) Uani 1 1 d .
S6 S 0.0533(2) 0.4205(2) 0.3936(6) 0.0278(7) Uani 1 1 d .
S7 S 0.4706(4) 0.5986(4) -0.0193(13) 0.0473(14) Uani 0.730(4) 1 d P
S8 S 0.4534(9) 0.5683(9) 0.498(3) 0.0473(14) Uani 0.311(5) 1 d P
K1A K 0.0133(9) 0.7525(7) 0.412(2) 0.101(4) Uiso 0.673(17) 1 d P
K1B K 0.1665(17) 0.2491(13) 0.624(3) 0.101(4) Uiso 0.419(16) 1 d P
K3 K 0.331(4) 0.747(4) 0.662(11) 0.45(3) Uiso 0.82(2) 1 d P

loop_
_atom_site_aniso_label
_atom_site_aniso_U_11
_atom_site_aniso_U_22
_atom_site_aniso_U_33
_atom_site_aniso_U_23
_atom_site_aniso_U_13
_atom_site_aniso_U_12
Sn1 0.0249(5) 0.0472(7) 0.0218(6) 0.0000(5) 0.0065(9) -0.0019(4)
Sn2 0.0235(5) 0.0449(6) 0.0214(5) 0.0026(5) 0.0020(9) 0.0002(4)
Sn3 0.0262(5) 0.0532(8) 0.0228(6) 0.0125(8) 0.0045(9) -0.0094(5)
Sn4 0.031(2) 0.133(5) 0.062(3) 0.002(5) 0.028(3) -0.003(2)
S1 0.0289(15) 0.0401(18) 0.0166(14) 0.0123(17) -0.0031(17) 0.0029(12)
S2 0.031(2) 0.051(3) 0.035(2) 0.015(2) 0.016(2) 0.005(2)
S3 0.033(2) 0.060(4) 0.051(3) 0.004(3) 0.005(3) 0.011(2)
S4 0.0328(15) 0.0453(18) 0.0218(15) 0.002(2) -0.001(2) -0.0070(13)
S5 0.050(2) 0.050(2) 0.0230(16) 0.009(2) 0.004(3) -0.0175(17)
S6 0.0215(13) 0.0415(18) 0.0198(14) 0.0087(18) 0.0004(18) -0.0032(12)
S7 0.034(2) 0.065(3) 0.040(3) 0.015(4) -0.007(3) 0.009(2)
S8 0.034(2) 0.065(3) 0.040(3) 0.015(4) -0.007(3) 0.009(2)

loop_
_atom_type_symbol
_atom_type_description
_atom_type_scat_dispersion_real
_atom_type_scat_dispersion_imag
_atom_type_scat_source
K K 0.2009 0.2494 'International Tables Vol C Tables 4.2.6.8 and 6.1.1.4'
Sn Sn -0.6537 1.4246 'International Tables Vol C Tables 4.2.6.8 and 6.1.1.4'
S S 0.1246 0.1234 'International Tables Vol C Tables 4.2.6.8 and 6.1.1.4'

loop_
_geom_angle_atom_site_label_1
_geom_angle_atom_site_label_2
_geom_angle_atom_site_label_3
_geom_angle
_geom_angle_site_symmetry_1
_geom_angle_site_symmetry_3
S5 Sn1 S4 95.04(14) . .
S5 Sn1 S1 88.02(15) . 3_565
S4 Sn1 S1 176.02(13) . 3_565
S5 Sn1 S2 92.51(15) . .
S4 Sn1 S2 92.40(17) . .
S1 Sn1 S2 90.00(16) 3_565 .
S5 Sn1 S1 93.49(14) . .
S4 Sn1 S1 92.59(14) . .
S1 Sn1 S1 84.68(14) 3_565 .
S2 Sn1 S1 171.83(15) . .
S5 Sn1 S6 177.93(16) . .
S4 Sn1 S6 87.00(14) . .
S1 Sn1 S6 89.96(12) 3_565 .
S2 Sn1 S6 87.00(14) . .
S1 Sn1 S6 86.81(12) . .
S4 Sn2 S5 93.92(13) . 1_556
S4 Sn2 S3 92.84(18) . .
S5 Sn2 S3 91.2(2) 1_556 .
S4 Sn2 S6 89.67(14) . .
S5 Sn2 S6 176.41(14) 1_556 .
S3 Sn2 S6 88.72(18) . .
S4 Sn2 S6 90.62(13) . 3_566
S5 Sn2 S6 94.14(15) 1_556 3_566
S3 Sn2 S6 173.42(18) . 3_566
S6 Sn2 S6 85.70(14) . 3_566
S4 Sn2 S1 176.91(13) . 3_566
S5 Sn2 S1 85.54(14) 1_556 3_566
S3 Sn2 S1 90.21(18) . 3_566
S6 Sn2 S1 90.87(12) . 3_566
S6 Sn2 S1 86.39(12) 3_566 3_566
S3 Sn3 S2 112.58(16) 1_554 .
S3 Sn3 S7 119.7(3) 1_554 .
S2 Sn3 S7 124.7(3) . .
S3 Sn3 S7 101.2(3) 1_554 3_665
S2 Sn3 S7 97.4(2) . 3_665
S7 Sn3 S7 89.5(2) . 3_665
S8 Sn4 S2 128.1(8) . .
S8 Sn4 S3 120.7(8) . .
S2 Sn4 S3 110.0(3) . .
S8 Sn4 S8 71.0(7) . 3_666
S2 Sn4 S8 104.9(6) . 3_666
S3 Sn4 S8 107.0(6) . 3_666
Sn1 S1 Sn1 95.32(14) 3_565 .
Sn1 S1 Sn2 91.23(12) 3_565 3_566
Sn1 S1 Sn2 93.22(12) . 3_566
Sn1 S1 K1A 107.2(3) 3_565 4_575
Sn1 S1 K1A 97.6(2) . 4_575
Sn2 S1 K1A 157.6(3) 3_566 4_575
Sn1 S1 K1B 93.3(4) 3_565 2
Sn1 S1 K1B 136.4(4) . 2
Sn2 S1 K1B 129.3(4) 3_566 2
K1A S1 K1B 39.4(4) 4_575 2
Sn1 S1 K1A 165.6(2) 3_565 .
Sn1 S1 K1A 95.8(2) . .
Sn2 S1 K1A 97.2(2) 3_566 .
K1A S1 K1A 62.29(10) 4_575 .
K1B S1 K1A 72.4(4) 2 .
Sn4 S2 Sn3 110.3(3) . .
Sn4 S2 Sn1 100.2(3) . .
Sn3 S2 Sn1 97.21(19) . .
Sn4 S2 K1B 130.3(5) . 4_565
Sn3 S2 K1B 114.6(4) . 4_565
Sn1 S2 K1B 94.5(4) . 4_565
Sn4 S3 Sn3 112.3(3) . 1_556
Sn4 S3 Sn2 100.2(3) . .
Sn3 S3 Sn2 99.3(2) 1_556 .
Sn4 S3 K1B 117.8(5) . .
Sn3 S3 K1B 124.4(5) 1_556 .
Sn2 S3 K1B 94.3(4) . .
Sn2 S4 Sn1 93.58(12) . .
Sn2 S4 K1A 101.8(3) . .
Sn1 S4 K1A 106.8(3) . .
Sn2 S4 K3 107.3(13) . .
Sn1 S4 K3 156.8(12) . .
K1A S4 K3 79.3(10) . .
Sn1 S5 Sn2 95.21(13) . 1_554
Sn1 S5 K1A 97.0(3) . 4_575
Sn2 S5 K1A 103.3(3) 1_554 4_575
Sn1 S5 K3 106.9(12) . 4_575
Sn2 S5 K3 157.7(12) 1_554 4_575
K1A S5 K3 76.9(10) 4_575 4_575
Sn1 S5 K3 167.9(11) . 1_554
Sn2 S5 K3 96.5(12) 1_554 1_554
K1A S5 K3 83.2(9) 4_575 1_554
K3 S5 K3 61.3(5) 4_575 1_554
Sn2 S6 Sn2 94.31(14) . 3_566
Sn2 S6 Sn1 89.60(11) . .
Sn2 S6 Sn1 93.56(12) 3_566 .
Sn2 S6 K1A 107.5(3) . 3_566
Sn2 S6 K1A 98.2(2) 3_566 3_566
Sn1 S6 K1A 158.3(3) . 3_566
Sn2 S6 K1B 93.1(4) . .
Sn2 S6 K1B 136.2(4) 3_566 .
Sn1 S6 K1B 129.6(4) . .
K1A S6 K1B 38.9(4) 3_566 .
Sn2 S6 K1A 166.2(2) . 2_545
Sn2 S6 K1A 96.8(2) 3_566 2_545
Sn1 S6 K1A 97.9(2) . 2_545
K1A S6 K1A 62.77(9) 3_566 2_545
K1B S6 K1A 73.2(4) . 2_545
Sn3 S7 Sn3 90.5(2) . 3_665
Sn3 S7 K3 108.0(10) . 4_575
Sn3 S7 K3 144.4(11) 3_665 4_575
Sn3 S7 K3 108.0(10) . 1_554
Sn3 S7 K3 142.3(10) 3_665 1_554
K3 S7 K3 60.8(5) 4_575 1_554
Sn4 S8 Sn4 109.0(7) . 3_666
Sn4 S8 K3 112.9(11) . .
Sn4 S8 K3 133.3(11) 3_666 .
K1B K1A S1 74.7(6) 3_566 4_576
K1B K1A S4 131.3(7) 3_566 .
S1 K1A S4 146.6(5) 4_576 .
K1B K1A S6 74.0(6) 3_566 3_566
S1 K1A S6 116.8(4) 4_576 3_566
S4 K1A S6 64.2(2) . 3_566
K1B K1A S5 134.0(7) 3_566 4_576
S1 K1A S5 66.1(2) 4_576 4_576
S4 K1A S5 94.5(3) . 4_576
S6 K1A S5 145.6(4) 3_566 4_576
K1B K1A S6 77.8(7) 3_566 2
S1 K1A S6 62.9(2) 4_576 2
S4 K1A S6 134.2(4) . 2
S6 K1A S6 150.4(4) 3_566 2
S5 K1A S6 63.7(2) 4_576 2
K1B K1A K1A 88.4(7) 3_566 4_576
S1 K1A K1A 64.0(4) 4_576 4_576
S4 K1A K1A 92.7(4) . 4_576
S6 K1A K1A 61.7(4) 3_566 4_576
S5 K1A K1A 95.0(4) 4_576 4_576
S6 K1A K1A 126.9(5) 2 4_576
K1B K1A K1A 91.6(7) 3_566 4_575
S1 K1A K1A 118.5(5) 4_576 4_575
S4 K1A K1A 85.3(4) . 4_575
S6 K1A K1A 115.8(5) 3_566 4_575
S5 K1A K1A 86.9(4) 4_576 4_575
S6 K1A K1A 55.5(3) 2 4_575
K1A K1A K1A 177.4(8) 4_576 4_575
K1B K1A S1 76.9(7) 3_566 .
S1 K1A S1 150.3(4) 4_576 .
S4 K1A S1 62.4(2) . .
S6 K1A S1 62.1(2) 3_566 .
S5 K1A S1 133.5(4) 4_576 .
S6 K1A S1 102.6(4) 2 .
K1A K1A S1 123.8(5) 4_576 .
K1A K1A S1 53.7(3) 4_575 .
K1B K1A K3 161.3(14) 3_566 .
S1 K1A K3 97.8(10) 4_576 .
S4 K1A K3 50.5(10) . .
S6 K1A K3 95.1(10) 3_566 .
S5 K1A K3 51.9(10) 4_576 .
S6 K1A K3 114.5(11) 2 .
K1A K1A K3 73.0(10) 4_576 .
K1A K1A K3 107.0(10) 4_575 .
S1 K1A K3 111.9(10) . .
K1B K1A K1B 58.8(6) 3_566 2
S1 K1A K1B 104.7(4) 4_576 2
S4 K1A K1B 107.3(5) . 2
S6 K1A K1B 103.6(4) 3_566 2
S5 K1A K1B 108.7(5) 4_576 2
S6 K1A K1B 52.5(4) 2 2
K1A K1A K1B 147.2(3) 4_576 2
K1A K1A K1B 32.8(3) 4_575 2
S1 K1A K1B 51.7(4) . 2
K3 K1A K1B 139.7(11) . 2
K1B K1A K1B 56.6(6) 3_566 2_556
S1 K1A K1B 59.0(4) 4_576 2_556
S4 K1A K1B 113.4(5) . 2_556
S6 K1A K1B 57.9(4) 3_566 2_556
S5 K1A K1B 115.5(5) 4_576 2_556
S6 K1A K1B 112.4(4) 2 2_556
K1A K1A K1B 31.8(3) 4_576 2_556
K1A K1A K1B 148.1(4) 4_575 2_556
S1 K1A K1B 110.8(4) . 2_556
K3 K1A K1B 104.8(11) . 2_556
K1B K1A K1B 115.4(5) 2 2_556
K1A K1B S2 117.1(8) 3_566 4_566
K1A K1B S3 118.2(8) 3_566 .
S2 K1B S3 123.1(6) 4_566 .
K1A K1B S1 65.9(6) 3_566 2_545
S2 K1B S1 62.1(4) 4_566 2_545
S3 K1B S1 159.4(8) . 2_545
K1A K1B S6 67.1(6) 3_566 .
S2 K1B S6 162.2(7) 4_566 .
S3 K1B S6 60.3(4) . .
S1 K1B S6 108.5(6) 2_545 .
K1A K1B K1B 88.4(7) 3_566 4_566
S2 K1B K1B 83.5(7) 4_566 4_566
S3 K1B K1B 85.7(7) . 4_566
S1 K1B K1B 114.9(8) 2_545 4_566
S6 K1B K1B 114.3(8) . 4_566
K1A K1B K1B 91.6(7) 3_566 4_565
S2 K1B K1B 97.3(8) 4_566 4_565
S3 K1B K1B 93.5(8) . 4_565
S1 K1B K1B 65.9(6) 2_545 4_565
S6 K1B K1B 64.9(6) . 4_565
K1B K1B K1B 179.1(14) 4_566 4_565
K1A K1B K1A 58.9(6) 3_566 2_545
S2 K1B K1A 111.5(6) 4_566 2_545
S3 K1B K1A 107.3(6) . 2_545
S1 K1B K1A 56.0(4) 2_545 2_545
S6 K1B K1A 54.2(4) . 2_545
K1B K1B K1A 147.2(3) 4_566 2_545
K1B K1B K1A 32.8(3) 4_565 2_545
K1A K1B K1A 56.6(6) 3_566 2_546
S2 K1B K1A 99.0(6) 4_566 2_546
S3 K1B K1A 100.1(6) . 2_546
S1 K1B K1A 98.4(5) 2_545 2_546
S6 K1B K1A 97.3(5) . 2_546
K1B K1B K1A 31.8(3) 4_566 2_546
K1B K1B K1A 148.1(3) 4_565 2_546
K1A K1B K1A 115.4(5) 2_545 2_546
S4 K3 S5 93.6(16) . 4_576
S4 K3 S7 127(2) . 4_576
S5 K3 S7 61.1(13) 4_576 4_576
S4 K3 K3 65.5(18) . 4_575
S5 K3 K3 62.9(19) 4_576 4_575
S7 K3 K3 61.9(19) 4_576 4_575
S4 K3 K3 117(3) . 4_576
S5 K3 K3 114(3) 4_576 4_576
S7 K3 K3 115(3) 4_576 4_576
K3 K3 K3 176(5) 4_575 4_576
S4 K3 S8 59.4(12) . .
S5 K3 S8 131(2) 4_576 .
S7 K3 S8 101.8(15) 4_576 .
K3 K3 S8 69(2) 4_575 .
K3 K3 S8 114(3) 4_576 .
S4 K3 S7 92.2(17) . 1_556
S5 K3 S7 171(2) 4_576 1_556
S7 K3 S7 119.7(14) 4_576 1_556
K3 K3 S7 126(2) 4_575 1_556
K3 K3 S7 57.3(17) 4_576 1_556
S8 K3 S7 57.5(11) . 1_556
S4 K3 S5 61.7(11) . 1_556
S5 K3 S5 120.6(14) 4_576 1_556
S7 K3 S5 171(2) 4_576 1_556
K3 K3 S5 127(3) 4_575 1_556
K3 K3 S5 55.7(17) 4_576 1_556
S8 K3 S5 83.6(15) . 1_556
S7 K3 S5 57.1(11) 1_556 1_556
S4 K3 K1A 50.2(8) . .
S5 K3 K1A 51.2(8) 4_576 .
S7 K3 K1A 109.9(18) 4_576 .
K3 K3 K1A 73.0(10) 4_575 .
K3 K3 K1A 106.9(10) 4_576 .
S8 K3 K1A 108.5(17) . .
S7 K3 K1A 130.1(18) 1_556 .
S5 K3 K1A 74.8(9) 1_556 .
S4 K3 K1A 75.4(10) . 4_576
S5 K3 K1A 77.4(10) 4_576 4_576
S7 K3 K1A 131.6(18) 4_576 4_576
K3 K3 K1A 120.6(9) 4_575 4_576
K3 K3 K1A 59.4(9) 4_576 4_576
S8 K3 K1A 124.8(17) . 4_576
S7 K3 K1A 97.8(15) 1_556 4_576
S5 K3 K1A 45.7(7) 1_556 4_576
K1A K3 K1A 47.6(5) . 4_576

loop_
_geom_bond_atom_site_label_1
_geom_bond_atom_site_label_2
_geom_bond_distance
_geom_bond_site_symmetry_2
Sn1 S5 2.505(5) .
Sn1 S4 2.533(5) .
Sn1 S1 2.556(4) 3_565
Sn1 S2 2.570(5) .
Sn1 S1 2.583(4) .
Sn1 S6 2.630(4) .
Sn2 S4 2.483(5) .
Sn2 S5 2.531(6) 1_556
Sn2 S3 2.542(5) .
Sn2 S6 2.558(4) .
Sn2 S6 2.586(3) 3_566
Sn2 S1 2.647(4) 3_566
Sn3 S3 2.305(8) 1_554
Sn3 S2 2.341(5) .
Sn3 S7 2.374(7) .
Sn3 S7 2.483(6) 3_665
Sn4 S8 1.879(16) .
Sn4 S2 2.122(11) .
Sn4 S3 2.163(10) .
Sn4 S8 2.518(13) 3_666
S1 Sn1 2.556(4) 3_565
S1 Sn2 2.647(4) 3_566
S1 K1A 3.357(13) 4_575
S1 K1B 3.55(2) 2
S1 K1A 3.746(14) .
S2 K1B 3.48(2) 4_565
S3 Sn3 2.305(8) 1_556
S3 K1B 3.53(2) .
S4 K1A 3.364(13) .
S4 K3 3.38(7) .
S5 Sn2 2.531(6) 1_554
S5 K1A 3.440(13) 4_575
S5 K3 3.48(7) 4_575
S5 K3 3.74(7) 1_554
S6 Sn2 2.585(3) 3_566
S6 K1A 3.421(13) 3_566
S6 K1B 3.57(2) .
S6 K1A 3.651(14) 2_545
S7 Sn3 2.483(6) 3_665
S7 K3 3.56(7) 4_575
S7 K3 3.73(7) 1_554
S8 Sn4 2.518(13) 3_666
S8 K3 3.69(7) .
K1A K1B 2.33(2) 3_566
K1A S1 3.357(13) 4_576
K1A S6 3.420(13) 3_566
K1A S5 3.440(13) 4_576
K1A S6 3.651(14) 2
K1A K1A 3.6883(9) 4_576
K1A K1A 3.6884(9) 4_575
K1A K3 4.30(6) .
K1A K1B 4.31(3) 2
K1A K1B 4.42(3) 2_556
K1B K1A 2.33(2) 3_566
K1B S2 3.48(2) 4_566
K1B S1 3.55(2) 2_545
K1B K1B 3.6875(8) 4_566
K1B K1B 3.6875(8) 4_565
K1B K1A 4.31(3) 2_545
K1B K1A 4.42(3) 2_546
K3 S5 3.48(7) 4_576
K3 S7 3.56(7) 4_576
K3 K3 3.689(5) 4_575
K3 K3 3.689(5) 4_576
K3 S7 3.73(7) 1_556
K3 S5 3.74(7) 1_556
K3 K1A 4.78(6) 4_576
